data_7121928
loop_
_publ_author_name
'Mei, Lei'
'Xu, Chao'
'Wu, Qun-Yan'
'Hu, Kong-Qiu'
'Yuan, Li-Yong'
'Chen, Jing'
'Xiao, Cheng-Liang'
'Wang, Shu-Ao'
'Chai, Zhi-Fang'
'Shi, Wei-Qun'

_publ_section_title
;
 A neptunium(v)-mediated interwoven transuranium-rotaxane network
 incorporating a mechanically interlocked [c2]daisy chain unit.
;
_journal_issue 62
_journal_name_full 'Chemical communications (Cambridge, England)'
_journal_page_first 8645
_journal_page_last 8648
_journal_paper_doi 10.1039/c8cc05122d
_journal_volume 54
_journal_year 2018
_chemical_formula_moiety 'C36 H40 N14 Np O13, C18 H18 N12 O6, Cl O4, H2 O'
_chemical_formula_sum 'C54 H60 Cl N26 Np O24'
_chemical_formula_weight 1729.73
_space_group_crystal_system triclinic
_space_group_IT_number 2
_space_group_name_Hall '-P 1'
_space_group_name_H-M_alt 'P -1'
_symmetry_space_group_name_Hall '-P 1'
_symmetry_space_group_name_H-M 'P -1'
_atom_sites_solution_hydrogens mixed
_atom_sites_solution_primary direct
_audit_creation_date 2018-03-07
_audit_creation_method
;
Olex2 1.2
(compiled 2017.08.10 svn.r3458 for OlexSys, GUI svn.r5381)
;
_audit_update_record
;
2018-05-24 deposited with the CCDC.
2018-07-06 downloaded from the CCDC.
;
_cell_angle_alpha 73.052(2)
_cell_angle_beta 82.550(2)
_cell_angle_gamma 67.868(2)
_cell_formula_units_Z 2
_cell_length_a 15.2162(9)
_cell_length_b 15.3864(9)
_cell_length_c 15.6650(9)
_cell_measurement_reflns_used 9761
_cell_measurement_temperature 170(2)
_cell_measurement_theta_max 27.495
_cell_measurement_theta_min 3.05
_cell_volume 3248.9(3)
_computing_cell_refinement 'SAINT v8.37A (Bruker, 2015)'
_computing_data_reduction 'SAINT v8.37A (Bruker, 2015)'
_computing_molecular_graphics 'Olex2 (Dolomanov et al., 2009)'
_computing_publication_material 'Olex2 (Dolomanov et al., 2009)'
_computing_structure_refinement 'XL (Sheldrick, 2008)'
_computing_structure_solution 'ShelXS-1997 (Sheldrick, 2008)'
_diffrn_ambient_temperature 170.0
_diffrn_detector_area_resol_mean 8
_diffrn_measured_fraction_theta_full 0.998
_diffrn_measured_fraction_theta_max 0.994
_diffrn_measurement_device_type 'Bruker APEX-II CCD'
_diffrn_measurement_method '\f and \w scans'
_diffrn_radiation_monochromator graphite
_diffrn_radiation_type MoK\a
_diffrn_radiation_wavelength 0.71073
_diffrn_reflns_av_R_equivalents 0.0391
_diffrn_reflns_av_unetI/netI 0.0285
_diffrn_reflns_Laue_measured_fraction_full 0.998
_diffrn_reflns_Laue_measured_fraction_max 0.994
_diffrn_reflns_limit_h_max 19
_diffrn_reflns_limit_h_min -19
_diffrn_reflns_limit_k_max 20
_diffrn_reflns_limit_k_min -20
_diffrn_reflns_limit_l_max 20
_diffrn_reflns_limit_l_min -20
_diffrn_reflns_number 83878
_diffrn_reflns_point_group_measured_fraction_full 0.998
_diffrn_reflns_point_group_measured_fraction_max 0.994
_diffrn_reflns_theta_full 25.242
_diffrn_reflns_theta_max 27.583
_diffrn_reflns_theta_min 2.916
_diffrn_source 'sealed tube'
_diffrn_standards_number 0
_exptl_absorpt_coefficient_mu 1.744
_exptl_absorpt_correction_T_max 0.7456
_exptl_absorpt_correction_T_min 0.7019
_exptl_absorpt_correction_type multi-scan
_exptl_absorpt_process_details
'SADABS-2014/5 (Bruker,2014/5) was used for absorption correction. wR2(int) was 0.0609 before and 0.0518 after correction. The Ratio of minimum to maximum transmission is 0.9414. The \l/2 correction factor is Not present.'
_exptl_crystal_colour 'yellow green'
_exptl_crystal_colour_modifier yellow
_exptl_crystal_colour_primary green
_exptl_crystal_density_diffrn 1.768
_exptl_crystal_description block
_exptl_crystal_F_000 1736
_exptl_crystal_size_max 0.292
_exptl_crystal_size_mid 0.206
_exptl_crystal_size_min 0.2
_refine_diff_density_max 2.178
_refine_diff_density_min -1.638
_refine_diff_density_rms 0.117
_refine_ls_extinction_method none
_refine_ls_goodness_of_fit_ref 1.061
_refine_ls_hydrogen_treatment constr
_refine_ls_matrix_type full
_refine_ls_number_parameters 959
_refine_ls_number_reflns 14959
_refine_ls_number_restraints 24
_refine_ls_restrained_S_all 1.102
_refine_ls_R_factor_all 0.0395
_refine_ls_R_factor_gt 0.0334
_refine_ls_shift/su_max 0.002
_refine_ls_shift/su_mean 0.000
_refine_ls_structure_factor_coef Fsqd
_refine_ls_weighting_details 'w=1/[\s^2^(Fo^2^)+(0.0446P)^2^+8.6489P] where P=(Fo^2^+2Fc^2^)/3'
_refine_ls_weighting_scheme calc
_refine_ls_wR_factor_gt 0.0879
_refine_ls_wR_factor_ref 0.0911
_reflns_Friedel_coverage 0.000
_reflns_number_gt 13448
_reflns_number_total 14959
_reflns_threshold_expression 'I > 2\s(I)'
_cod_data_source_file c8cc05122d2.cif
_cod_data_source_block NRCP1
_cod_depositor_comments 'Adding full bibliography for 7121928--7121931.cif.'
_cod_database_code 7121928
_shelxl_version_number 2014-3
_shelx_space_group_comment
;
The symmetry employed for this shelxl refinement is uniquely defined
by the following loop, which should always be used as a source of
symmetry information in preference to the above space-group names.
They are only intended as comments.
;
_shelx_estimated_absorpt_t_max 0.722
_shelx_estimated_absorpt_t_min 0.630
_olex2_refinement_description
;
1. Fixed Uiso
 At 1.2 times of:
  All C(H) groups, All C(H,H) groups
 At 1.5 times of:
  All O(H,H) groups
2. Uiso/Uaniso restraints and constraints
Uanis(O19) \\sim Ueq, Uanis(O20) \\sim Ueq, Uanis(O21) \\sim Ueq, Uanis(O22)
\\sim Ueq: with sigma of 0.005 and sigma for terminal atoms of 0.01
3.a Free rotating group:
 O2W(H2WA,H2WB)
3.b Rotating group:
 O1W(H1WA,H1WB)
3.c Ternary CH refined with riding coordinates:
 C01K(H01K), C02J(H02J), C02L(H02L), C02M(H02M), C023(H023), C025(H025),
 C01H(H01H), C01W(H01W), C01Z(H01Z), C02A(H02I), C02K(H02O), C021(H021)
3.d Secondary CH2 refined with riding coordinates:
 C01F(H01A,H01B), C01X(H01C,H01D), C02R(H02A,H02B), C02T(H02C,H02D), C024(H02E,
 H02F), C028(H02G,H02H), C01Y(H01M,H01N), C02B(H02T,H02U), C02C(H02V,H02W),
 C02P(H02Z,H), C02S(H02,HA), C020(H0AA,HB), C01M(H01E,H01F), C01S(H01G,H01I),
 C01V(H01J,H01L), C02G(H02K,H02N), C02N(H02P,H02Q), C02Q(H02R,H02S)
3.e Aromatic/amide H refined with riding coordinates:
 C01O(H01O), C01P(H01P), C01T(H01T), C01U(H01U), C02F(H02X), C02O(H02Y),
 C026(H026), C029(H029)
;
_olex2_submission_special_instructions 'No special instructions were received'

loop_
_space_group_symop_operation_xyz
'x, y, z'
'-x, -y, -z'

loop_
_atom_site_label
_atom_site_type_symbol
_atom_site_fract_x
_atom_site_fract_y
_atom_site_fract_z
_atom_site_U_iso_or_equiv
_atom_site_adp_type
_atom_site_occupancy
_atom_site_site_symmetry_order
_atom_site_calc_flag
_atom_site_refinement_flags_posn
_atom_site_refinement_flags_adp
C01A C 1.3003(2) -0.5175(2) 0.4200(2) 0.0189(6) Uani 1 1 d . .
C01C C 0.9780(2) -0.3378(3) 0.2288(2) 0.0241(7) Uani 1 1 d . .
C01F C 0.6643(2) -0.5196(2) 0.4493(2) 0.0220(7) Uani 1 1 d . .
H01A H 0.6309 -0.5627 0.4458 0.026 Uiso 1 1 calc R .
H01B H 0.6175 -0.4523 0.4374 0.026 Uiso 1 1 calc R .
C01K C 1.2723(2) -0.3546(2) 0.4036(3) 0.0229(7) Uani 1 1 d . .
H01K H 1.3229 -0.3263 0.3971 0.028 Uiso 1 1 calc R .
C01Q C 0.7586(2) -0.4446(2) 0.3315(2) 0.0187(6) Uani 1 1 d . .
C01X C 1.2764(2) -0.5228(3) 0.2705(2) 0.0246(7) Uani 1 1 d . .
H01C H 1.3081 -0.4932 0.2170 0.030 Uiso 1 1 calc R .
H01D H 1.3189 -0.5910 0.2942 0.030 Uiso 1 1 calc R .
C02E C 0.9548(3) -0.7066(3) 0.3826(3) 0.0268(8) Uani 1 1 d . .
C02I C 1.1191(3) -0.2513(3) 0.3563(3) 0.0278(8) Uani 1 1 d . .
C02J C 1.0428(2) -0.4787(3) 0.1780(2) 0.0266(8) Uani 1 1 d . .
H02J H 1.0332 -0.4766 0.1154 0.032 Uiso 1 1 calc R .
C02L C 0.7950(2) -0.6116(3) 0.3541(3) 0.0250(7) Uani 1 1 d . .
H02L H 0.7542 -0.6398 0.3343 0.030 Uiso 1 1 calc R .
C02M C 0.8568(2) -0.5758(3) 0.2760(3) 0.0256(7) Uani 1 1 d . .
H02M H 0.8416 -0.5822 0.2184 0.031 Uiso 1 1 calc R .
C02R C 0.8389(3) -0.7499(3) 0.4970(3) 0.0304(8) Uani 1 1 d . .
H02A H 0.7819 -0.7603 0.4847 0.036 Uiso 1 1 calc R .
H02B H 0.8915 -0.8138 0.5101 0.036 Uiso 1 1 calc R .
C02T C 1.0333(3) -0.6479(3) 0.2417(3) 0.0311(8) Uani 1 1 d . .
H02C H 1.0815 -0.7139 0.2617 0.037 Uiso 1 1 calc R .
H02D H 1.0126 -0.6410 0.1820 0.037 Uiso 1 1 calc R .
C022 C 1.1631(2) -0.6022(3) 0.2709(2) 0.0237(7) Uani 1 1 d . .
C023 C 1.1229(2) -0.4409(3) 0.1828(2) 0.0262(8) Uani 1 1 d . .
H023 H 1.1536 -0.4242 0.1230 0.031 Uiso 1 1 calc R .
C024 C 0.8639(2) -0.4060(3) 0.2039(2) 0.0262(8) Uani 1 1 d . .
H02E H 0.8594 -0.4168 0.1456 0.031 Uiso 1 1 calc R .
H02F H 0.8202 -0.3392 0.2034 0.031 Uiso 1 1 calc R .
C025 C 1.2548(2) -0.3683(2) 0.3142(2) 0.0227(7) Uani 1 1 d . .
H025 H 1.3033 -0.3556 0.2676 0.027 Uiso 1 1 calc R .
C028 C 1.1134(3) -0.2831(3) 0.2112(3) 0.0296(8) Uani 1 1 d . .
H02G H 1.1590 -0.2816 0.1600 0.036 Uiso 1 1 calc R .
H02H H 1.0615 -0.2188 0.1998 0.036 Uiso 1 1 calc R .
N3 N 0.7382(2) -0.5243(2) 0.3811(2) 0.0214(6) Uani 1 1 d . .
N4 N 0.8332(2) -0.4747(2) 0.2740(2) 0.0226(6) Uani 1 1 d . .
N5 N 0.8641(2) -0.6853(2) 0.4182(2) 0.0283(7) Uani 1 1 d . .
N6 N 0.9526(2) -0.6392(2) 0.3031(2) 0.0267(7) Uani 1 1 d . .
N7 N 0.9601(2) -0.4132(2) 0.2136(2) 0.0250(6) Uani 1 1 d . .
N8 N 1.0742(2) -0.3562(2) 0.2151(2) 0.0261(6) Uani 1 1 d . .
N9 N 1.0770(2) -0.5775(2) 0.2337(2) 0.0279(7) Uani 1 1 d . .
N10 N 1.1888(2) -0.5226(2) 0.2446(2) 0.0266(7) Uani 1 1 d . .
N11 N 1.1611(2) -0.2979(2) 0.2908(2) 0.0264(7) Uani 1 1 d . .
N12 N 1.1802(2) -0.2879(2) 0.4253(2) 0.0290(7) Uani 1 1 d . .
N13 N 1.2626(2) -0.4700(2) 0.3377(2) 0.0213(6) Uani 1 1 d . .
N14 N 1.3009(2) -0.4520(2) 0.4615(2) 0.0215(6) Uani 1 1 d . .
O7 O 1.33085(16) -0.60675(16) 0.45206(16) 0.0202(5) Uani 1 1 d . .
O8 O 1.20867(18) -0.68221(19) 0.31733(18) 0.0290(6) Uani 1 1 d . .
O9 O 1.02523(19) -0.77414(19) 0.4160(2) 0.0348(6) Uani 1 1 d . .
O10 O 0.71678(17) -0.36097(17) 0.33480(16) 0.0221(5) Uani 1 1 d . .
O11 O 0.92083(18) -0.26795(19) 0.25056(18) 0.0282(6) Uani 1 1 d . .
O12 O 1.04081(19) -0.18645(19) 0.3526(2) 0.0365(7) Uani 1 1 d . .
C01E C 0.6572(3) 0.0890(3) 0.4675(2) 0.0255(7) Uani 1 1 d . .
C01I C 0.5439(3) 0.4357(3) 0.2959(3) 0.0284(8) Uani 1 1 d . .
C01J C 0.5611(2) 0.5278(2) 0.2450(2) 0.0232(7) Uani 1 1 d . .
C01N C 0.7099(2) -0.0150(2) 0.4631(2) 0.0219(7) Uani 1 1 d . .
C01O C 0.5149(2) 0.6099(3) 0.2753(2) 0.0253(7) Uani 1 1 d . .
H01O H 0.4712 0.6083 0.3244 0.030 Uiso 1 1 calc R .
C01P C 0.5323(3) 0.6939(3) 0.2343(2) 0.0256(7) Uani 1 1 d . .
H01P H 0.5016 0.7501 0.2557 0.031 Uiso 1 1 calc R .
C01T C 0.6756(2) -0.0849(3) 0.5140(2) 0.0239(7) Uani 1 1 d . .
H01T H 0.6227 -0.0679 0.5533 0.029 Uiso 1 1 calc R .
C01U C 0.7172(2) -0.1791(3) 0.5084(2) 0.0220(7) Uani 1 1 d . .
H01U H 0.6940 -0.2277 0.5446 0.026 Uiso 1 1 calc R .
C01Y C 0.8298(3) -0.3030(2) 0.4419(2) 0.0231(7) Uani 1 1 d . .
H01M H 0.8361 -0.3004 0.3776 0.028 Uiso 1 1 calc R .
H01N H 0.7843 -0.3358 0.4693 0.028 Uiso 1 1 calc R .
C02B C 0.9251(3) -0.3626(2) 0.4844(3) 0.0241(7) Uani 1 1 d . .
H02T H 0.9215 -0.3612 0.5476 0.029 Uiso 1 1 calc R .
H02U H 0.9734 -0.3352 0.4528 0.029 Uiso 1 1 calc R .
C02C C 0.9528(3) -0.4673(3) 0.4788(3) 0.0286(8) Uani 1 1 d . .
H02V H 0.9031 -0.4932 0.5093 0.034 Uiso 1 1 calc R .
H02W H 0.9562 -0.4677 0.4154 0.034 Uiso 1 1 calc R .
C02F C 0.7871(3) -0.0412(3) 0.4056(3) 0.0284(8) Uani 1 1 d . .
H02X H 0.8126 0.0060 0.3705 0.034 Uiso 1 1 calc R .
C02O C 0.6238(3) 0.5324(3) 0.1723(2) 0.0259(7) Uani 1 1 d . .
H02Y H 0.6569 0.4766 0.1508 0.031 Uiso 1 1 calc R .
C02P C 0.5282(3) 0.8645(3) 0.0652(3) 0.0301(8) Uani 1 1 d . .
H02Z H 0.4685 0.8727 0.1011 0.036 Uiso 1 1 calc R .
H H 0.5229 0.8407 0.0145 0.036 Uiso 1 1 calc R .
C02S C 0.5404(3) 0.9625(3) 0.0294(3) 0.0316(9) Uani 1 1 d . .
H02 H 0.5445 0.9868 0.0802 0.038 Uiso 1 1 calc R .
HA H 0.6008 0.9540 -0.0055 0.038 Uiso 1 1 calc R .
C020 C 0.6104(3) 0.7895(3) 0.1224(3) 0.0314(9) Uani 1 1 d . .
H0AA H 0.6692 0.7761 0.0850 0.038 Uiso 1 1 calc R .
HB H 0.6199 0.8157 0.1698 0.038 Uiso 1 1 calc R .
C026 C 0.8266(2) -0.1360(3) 0.4001(3) 0.0265(8) Uani 1 1 d . .
H026 H 0.8785 -0.1543 0.3601 0.032 Uiso 1 1 calc R .
C029 C 0.6371(3) 0.6191(3) 0.1318(2) 0.0261(7) Uani 1 1 d . .
H029 H 0.6782 0.6239 0.0809 0.031 Uiso 1 1 calc R .
N1 N 0.79110(19) -0.2026(2) 0.45159(19) 0.0178(5) Uani 1 1 d . .
N2 N 0.5924(2) 0.6967(2) 0.1642(2) 0.0231(6) Uani 1 1 d . .
Np1 Np 0.51045(2) 0.27985(2) 0.44304(2) 0.01660(5) Uani 1 1 d . .
O1 O 0.46084(18) 0.23310(19) 0.37461(17) 0.0256(5) Uani 1 1 d . .
O1W O 0.41809(17) 0.22794(17) 0.58053(16) 0.0212(5) Uani 1 1 d . .
H1WA H 0.4573 0.1836 0.6219 0.032 Uiso 1 1 d GR .
H1WB H 0.3841 0.1974 0.5692 0.032 Uiso 1 1 d GR .
O2 O 0.5603(2) 0.3258(2) 0.51150(19) 0.0326(6) Uani 1 1 d . .
O3 O 0.67433(19) 0.15705(18) 0.40952(19) 0.0314(6) Uani 1 1 d . .
O4 O 0.5931(2) 0.10320(19) 0.52627(19) 0.0368(7) Uani 1 1 d . .
O5 O 0.6066(2) 0.3555(2) 0.2995(2) 0.0346(6) Uani 1 1 d . .
O6 O 0.4663(2) 0.4471(2) 0.3377(2) 0.0437(8) Uani 1 1 d . .
C01G C 0.8142(2) 0.8700(3) 0.0103(2) 0.0236(7) Uani 1 1 d . .
C01H C 0.6100(3) 1.1439(2) 0.1983(2) 0.0215(7) Uani 1 1 d . .
H01H H 0.6162 1.1754 0.2436 0.026 Uiso 1 1 calc R .
C01L C 0.7002(3) 0.7582(3) -0.1227(2) 0.0235(7) Uani 1 1 d . .
C01M C 0.5351(2) 1.0330(2) 0.3097(2) 0.0201(6) Uani 1 1 d . .
H01E H 0.5278 1.0748 0.3497 0.024 Uiso 1 1 calc R .
H01F H 0.5609 0.9645 0.3453 0.024 Uiso 1 1 calc R .
C01R C 0.4129(2) 0.9805(2) 0.2724(2) 0.0197(6) Uani 1 1 d . .
C01S C 0.5584(3) 0.7351(2) -0.1591(2) 0.0253(7) Uani 1 1 d . .
H01G H 0.5559 0.7170 -0.2141 0.030 Uiso 1 1 calc R .
H01I H 0.5835 0.6742 -0.1112 0.030 Uiso 1 1 calc R .
C01V C 0.2604(3) 0.9612(3) 0.2665(2) 0.0238(7) Uani 1 1 d . .
H01J H 0.2956 0.8957 0.3043 0.029 Uiso 1 1 calc R .
H01L H 0.2016 0.9900 0.2996 0.029 Uiso 1 1 calc R .
C01W C 0.7020(3) 1.1185(3) 0.1381(2) 0.0222(7) Uani 1 1 d . .
H01W H 0.7520 1.1367 0.1561 0.027 Uiso 1 1 calc R .
C01Z C 0.8332(2) 1.0201(3) -0.0488(2) 0.0232(7) Uani 1 1 d . .
H01Z H 0.8944 1.0286 -0.0448 0.028 Uiso 1 1 calc R .
C02A C 0.8375(2) 0.9738(3) -0.1255(2) 0.0228(7) Uani 1 1 d . .
H02I H 0.9014 0.9579 -0.1558 0.027 Uiso 1 1 calc R .
C02D C 0.6751(2) 0.9746(2) 0.2152(2) 0.0206(7) Uani 1 1 d . .
C02G C 0.7317(3) 1.1879(3) -0.0267(2) 0.0263(7) Uani 1 1 d . .
H02K H 0.7011 1.2520 -0.0689 0.032 Uiso 1 1 calc R .
H02N H 0.7905 1.1881 -0.0064 0.032 Uiso 1 1 calc R .
C02H C 0.7213(2) 1.1310(3) -0.1558(2) 0.0226(7) Uani 1 1 d . .
C02K C 0.2794(2) 1.1238(2) 0.2497(2) 0.0204(7) Uani 1 1 d . .
H02O H 0.2314 1.1365 0.2990 0.024 Uiso 1 1 calc R .
C02N C 0.8370(3) 0.8079(3) -0.1220(2) 0.0243(7) Uani 1 1 d . .
H02P H 0.8886 0.8095 -0.1672 0.029 Uiso 1 1 calc R .
H02Q H 0.8603 0.7455 -0.0755 0.029 Uiso 1 1 calc R .
C02Q C 0.8199(3) 0.9544(3) 0.1197(2) 0.0256(7) Uani 1 1 d . .
H02R H 0.8700 0.9798 0.1228 0.031 Uiso 1 1 calc R .
H02S H 0.8381 0.8875 0.1593 0.031 Uiso 1 1 calc R .
C021 C 0.6327(2) 0.8532(2) -0.2606(2) 0.0196(6) Uani 1 1 d . .
H021 H 0.6419 0.8221 -0.3105 0.024 Uiso 1 1 calc R .
C027 C 0.5744(3) 1.2348(3) 0.0499(2) 0.0233(7) Uani 1 1 d . .
N15 N 0.3182(2) 1.0212(2) 0.25180(19) 0.0215(6) Uani 1 1 d . .
N16 N 0.4421(2) 1.0520(2) 0.27866(19) 0.0202(6) Uani 1 1 d . .
N17 N 0.6023(2) 1.0501(2) 0.23970(19) 0.0221(6) Uani 1 1 d . .
N18 N 0.7313(2) 1.0144(2) 0.1529(2) 0.0250(6) Uani 1 1 d . .
N19 N 0.8162(2) 0.9507(2) 0.02947(19) 0.0254(6) Uani 1 1 d . .
N20 N 0.8167(2) 0.8870(2) -0.08126(19) 0.0229(6) Uani 1 1 d . .
N21 N 0.7568(2) 0.8106(2) -0.16406(19) 0.0232(6) Uani 1 1 d . .
N22 N 0.6229(2) 0.7878(2) -0.17426(19) 0.0227(6) Uani 1 1 d . .
N23 N 0.5368(2) 1.2100(2) 0.13407(19) 0.0239(6) Uani 1 1 d . .
N24 N 0.6685(2) 1.1758(2) 0.0497(2) 0.0248(6) Uani 1 1 d . .
N25 N 0.7566(2) 1.1132(2) -0.0735(2) 0.0247(6) Uani 1 1 d . .
N26 N 0.7651(2) 1.0489(2) -0.1850(2) 0.0255(6) Uani 1 1 d . .
O13 O 0.7180(2) 0.6944(2) -0.05282(17) 0.0330(6) Uani 1 1 d . .
O14 O 0.8116(2) 0.79604(19) 0.06386(17) 0.0306(6) Uani 1 1 d . .
O15 O 0.68774(19) 0.88891(18) 0.24544(17) 0.0278(5) Uani 1 1 d . .
O16 O 0.46189(18) 0.89432(17) 0.28336(16) 0.0238(5) Uani 1 1 d . .
O17 O 0.66384(19) 1.20718(19) -0.19623(18) 0.0286(6) Uani 1 1 d . .
O18 O 0.53210(19) 1.29810(19) -0.01384(17) 0.0295(6) Uani 1 1 d . .
Cl1 Cl 0.8974(2) 0.2903(3) 0.06729(15) 0.1562(16) Uani 1 1 d . .
O19 O 0.8030(6) 0.3228(7) 0.0605(7) 0.174(3) Uani 1 1 d . U
O20 O 0.9301(5) 0.2496(6) 0.1521(4) 0.123(2) Uani 1 1 d . U
O21 O 0.9436(5) 0.2012(10) 0.0232(6) 0.194(4) Uani 1 1 d . U
O22 O 0.9446(9) 0.3510(11) 0.0271(8) 0.257(5) Uani 1 1 d . U
O2W O 0.8286(5) 0.1706(6) 0.2992(5) 0.126(2) Uani 1 1 d . .
H2WA H 0.8885 0.1626 0.2901 0.189 Uiso 1 1 d G .
H2WB H 0.7994 0.2261 0.2620 0.189 Uiso 1 1 d G .

loop_
_atom_site_aniso_label
_atom_site_aniso_U_11
_atom_site_aniso_U_22
_atom_site_aniso_U_33
_atom_site_aniso_U_23
_atom_site_aniso_U_13
_atom_site_aniso_U_12
C01A 0.0108(14) 0.0160(15) 0.0251(17) -0.0032(13) 0.0035(12) -0.0026(12)
C01C 0.0181(16) 0.0280(18) 0.0161(15) 0.0042(13) -0.0029(12) -0.0039(14)
C01F 0.0133(15) 0.0177(16) 0.0327(19) -0.0060(14) -0.0024(13) -0.0031(12)
C01K 0.0144(15) 0.0110(15) 0.037(2) 0.0005(13) -0.0022(14) -0.0026(12)
C01Q 0.0140(15) 0.0190(16) 0.0221(16) -0.0070(13) -0.0055(12) -0.0019(12)
C01X 0.0151(15) 0.0261(18) 0.0255(17) -0.0055(14) 0.0002(13) -0.0007(13)
C02E 0.0214(17) 0.0172(16) 0.047(2) -0.0194(16) -0.0052(15) -0.0029(14)
C02I 0.0181(17) 0.0157(16) 0.044(2) 0.0000(15) -0.0013(15) -0.0061(13)
C02J 0.0175(16) 0.036(2) 0.0192(16) -0.0085(15) -0.0010(13) -0.0005(15)
C02L 0.0179(16) 0.0211(17) 0.039(2) -0.0157(15) -0.0065(14) -0.0030(13)
C02M 0.0183(16) 0.0249(18) 0.035(2) -0.0166(15) -0.0067(14) -0.0009(14)
C02R 0.0247(18) 0.0129(16) 0.051(2) -0.0095(16) -0.0004(17) -0.0032(14)
C02T 0.0209(17) 0.033(2) 0.042(2) -0.0260(18) 0.0000(16) -0.0011(15)
C022 0.0156(15) 0.0304(19) 0.0212(16) -0.0126(14) 0.0012(13) -0.0001(14)
C023 0.0156(16) 0.034(2) 0.0183(16) -0.0019(14) -0.0005(13) -0.0002(14)
C024 0.0154(16) 0.032(2) 0.0222(17) -0.0006(14) -0.0066(13) -0.0021(14)
C025 0.0135(15) 0.0145(15) 0.0301(18) 0.0040(13) 0.0000(13) -0.0014(12)
C028 0.0203(17) 0.0221(18) 0.032(2) 0.0113(15) -0.0037(14) -0.0050(14)
N3 0.0176(13) 0.0152(13) 0.0306(16) -0.0098(12) -0.0009(11) -0.0021(11)
N4 0.0160(13) 0.0216(15) 0.0272(15) -0.0085(12) -0.0008(11) -0.0017(11)
N5 0.0184(14) 0.0178(14) 0.0448(19) -0.0084(13) -0.0026(13) -0.0015(12)
N6 0.0157(14) 0.0230(15) 0.0403(18) -0.0171(14) -0.0015(12) 0.0011(12)
N7 0.0134(13) 0.0291(16) 0.0250(15) -0.0053(12) -0.0020(11) -0.0003(12)
N8 0.0164(14) 0.0266(16) 0.0262(15) -0.0002(12) -0.0002(11) -0.0029(12)
N9 0.0156(14) 0.0299(17) 0.0347(17) -0.0116(14) -0.0021(12) -0.0014(12)
N10 0.0179(14) 0.0280(16) 0.0266(16) -0.0014(13) -0.0047(12) -0.0031(12)
N11 0.0164(14) 0.0164(14) 0.0368(17) 0.0031(12) -0.0049(12) -0.0013(11)
N12 0.0199(15) 0.0165(14) 0.0437(19) -0.0070(13) -0.0030(13) 0.0009(12)
N13 0.0169(13) 0.0144(13) 0.0258(15) -0.0003(11) -0.0017(11) -0.0015(11)
N14 0.0190(14) 0.0118(13) 0.0291(15) -0.0013(11) -0.0044(11) -0.0022(11)
O7 0.0178(11) 0.0117(11) 0.0254(12) -0.0015(9) 0.0011(9) -0.0019(9)
O8 0.0223(13) 0.0223(13) 0.0367(15) -0.0096(11) -0.0052(11) 0.0011(10)
O9 0.0215(13) 0.0202(13) 0.0596(19) -0.0142(13) -0.0089(12) 0.0013(11)
O10 0.0194(12) 0.0167(12) 0.0271(13) -0.0059(10) -0.0014(9) -0.0027(9)
O11 0.0186(12) 0.0247(13) 0.0305(14) -0.0017(11) -0.0014(10) 0.0001(10)
O12 0.0183(13) 0.0197(13) 0.061(2) -0.0063(13) -0.0040(12) 0.0024(10)
C01E 0.0225(17) 0.0159(16) 0.0266(18) -0.0010(13) -0.0003(14) 0.0024(13)
C01I 0.0228(18) 0.0213(18) 0.034(2) 0.0067(15) -0.0054(15) -0.0085(14)
C01J 0.0177(16) 0.0177(16) 0.0261(17) 0.0089(13) -0.0067(13) -0.0063(13)
C01N 0.0184(16) 0.0171(16) 0.0218(16) -0.0024(13) -0.0026(13) 0.0017(13)
C01O 0.0191(16) 0.0258(18) 0.0242(17) 0.0012(14) -0.0007(13) -0.0066(14)
C01P 0.0237(17) 0.0229(18) 0.0267(18) -0.0038(14) -0.0069(14) -0.0047(14)
C01T 0.0205(16) 0.0222(17) 0.0193(16) -0.0021(13) 0.0031(13) -0.0007(13)
C01U 0.0200(16) 0.0224(17) 0.0205(16) -0.0011(13) 0.0007(13) -0.0082(13)
C01Y 0.0259(18) 0.0175(16) 0.0283(18) -0.0086(13) 0.0002(14) -0.0087(14)
C02B 0.0248(17) 0.0137(16) 0.0315(19) -0.0081(13) 0.0012(14) -0.0032(13)
C02C 0.031(2) 0.0170(17) 0.038(2) -0.0091(15) -0.0047(16) -0.0059(15)
C02F 0.0212(17) 0.0153(16) 0.042(2) -0.0040(15) 0.0093(15) -0.0048(14)
C02O 0.0263(18) 0.0186(17) 0.0287(18) -0.0006(14) -0.0021(14) -0.0072(14)
C02P 0.036(2) 0.0179(17) 0.033(2) 0.0059(15) -0.0094(16) -0.0129(16)
C02S 0.041(2) 0.0186(18) 0.034(2) 0.0058(15) -0.0117(17) -0.0145(17)
C020 0.039(2) 0.0191(17) 0.036(2) 0.0069(15) -0.0113(17) -0.0173(16)
C026 0.0187(16) 0.0188(17) 0.037(2) -0.0070(15) 0.0112(14) -0.0057(14)
C029 0.0281(18) 0.0241(18) 0.0214(17) 0.0019(14) 0.0004(14) -0.0106(15)
N1 0.0157(13) 0.0137(13) 0.0224(14) -0.0045(10) -0.0002(10) -0.0039(10)
N2 0.0251(15) 0.0173(14) 0.0240(15) 0.0052(11) -0.0095(12) -0.0096(12)
Np1 0.01525(7) 0.01112(6) 0.02326(7) -0.00535(5) -0.00064(4) -0.00386(5)
O1 0.0256(13) 0.0267(13) 0.0312(13) -0.0161(11) 0.0029(10) -0.0116(11)
O1W 0.0212(12) 0.0163(11) 0.0219(12) -0.0026(9) -0.0014(9) -0.0035(9)
O2 0.0338(15) 0.0381(16) 0.0366(15) -0.0152(12) -0.0011(12) -0.0205(13)
O3 0.0260(13) 0.0144(12) 0.0405(15) -0.0004(11) 0.0083(11) -0.0005(10)
O4 0.0391(16) 0.0186(13) 0.0326(15) -0.0016(11) 0.0128(12) 0.0036(11)
O5 0.0332(15) 0.0217(13) 0.0417(16) 0.0009(12) 0.0023(12) -0.0101(12)
O6 0.0264(15) 0.0318(16) 0.060(2) 0.0073(14) 0.0068(14) -0.0136(12)
C01G 0.0210(17) 0.0249(18) 0.0206(16) -0.0060(14) 0.0003(13) -0.0037(14)
C01H 0.0267(17) 0.0168(16) 0.0201(16) -0.0048(13) 0.0006(13) -0.0074(13)
C01L 0.0281(18) 0.0182(16) 0.0175(16) -0.0040(13) 0.0014(13) -0.0023(14)
C01M 0.0227(16) 0.0187(16) 0.0156(15) -0.0011(12) -0.0044(12) -0.0050(13)
C01R 0.0268(17) 0.0173(16) 0.0131(14) -0.0021(12) -0.0013(12) -0.0069(13)
C01S 0.0308(19) 0.0145(16) 0.0237(17) 0.0002(13) 0.0005(14) -0.0048(14)
C01V 0.0312(19) 0.0241(17) 0.0161(15) -0.0003(13) -0.0005(13) -0.0138(15)
C01W 0.0251(17) 0.0225(17) 0.0191(16) -0.0049(13) -0.0019(13) -0.0087(14)
C01Z 0.0217(17) 0.0258(18) 0.0216(17) -0.0041(14) 0.0012(13) -0.0102(14)
C02A 0.0202(16) 0.0247(18) 0.0205(16) -0.0047(13) 0.0022(13) -0.0065(14)
C02D 0.0240(17) 0.0187(16) 0.0176(15) -0.0042(12) -0.0056(13) -0.0047(13)
C02G 0.033(2) 0.0236(18) 0.0244(17) -0.0041(14) 0.0060(15) -0.0167(15)
C02H 0.0233(17) 0.0222(17) 0.0239(17) -0.0018(13) 0.0024(13) -0.0141(14)
C02K 0.0244(17) 0.0164(16) 0.0152(15) -0.0036(12) -0.0008(12) -0.0020(13)
C02N 0.0245(17) 0.0200(17) 0.0223(17) -0.0066(13) -0.0035(13) 0.0007(14)
C02Q 0.0251(18) 0.0272(18) 0.0203(17) -0.0061(14) -0.0047(13) -0.0033(15)
C021 0.0234(16) 0.0154(15) 0.0141(15) -0.0016(12) 0.0003(12) -0.0023(13)
C027 0.0294(18) 0.0191(16) 0.0226(17) -0.0028(13) -0.0012(14) -0.0119(14)
N15 0.0230(14) 0.0158(14) 0.0228(14) -0.0021(11) -0.0033(11) -0.0050(11)
N16 0.0224(14) 0.0136(13) 0.0213(14) -0.0033(11) -0.0035(11) -0.0028(11)
N17 0.0255(15) 0.0149(13) 0.0223(14) -0.0026(11) 0.0022(11) -0.0060(12)
N18 0.0272(16) 0.0189(14) 0.0232(15) -0.0043(12) 0.0018(12) -0.0035(12)
N19 0.0328(17) 0.0235(15) 0.0174(14) -0.0026(11) -0.0007(12) -0.0092(13)
N20 0.0269(15) 0.0199(14) 0.0169(13) -0.0040(11) -0.0003(11) -0.0037(12)
N21 0.0276(15) 0.0171(14) 0.0184(14) -0.0007(11) -0.0050(11) -0.0024(12)
N22 0.0256(15) 0.0174(14) 0.0187(14) 0.0015(11) -0.0001(11) -0.0055(12)
N23 0.0252(15) 0.0208(15) 0.0192(14) 0.0002(11) 0.0007(11) -0.0053(12)
N24 0.0277(16) 0.0238(15) 0.0196(14) -0.0003(12) 0.0022(12) -0.0107(13)
N25 0.0290(16) 0.0214(15) 0.0220(15) -0.0030(12) -0.0002(12) -0.0092(13)
N26 0.0290(16) 0.0230(15) 0.0224(15) -0.0024(12) -0.0062(12) -0.0079(13)
O13 0.0388(16) 0.0265(14) 0.0219(13) 0.0054(11) -0.0052(11) -0.0062(12)
O14 0.0406(16) 0.0252(14) 0.0197(12) -0.0006(10) -0.0017(11) -0.0087(12)
O15 0.0319(14) 0.0169(12) 0.0297(13) -0.0039(10) -0.0028(11) -0.0043(10)
O16 0.0289(13) 0.0141(11) 0.0246(12) -0.0038(9) -0.0066(10) -0.0024(10)
O17 0.0316(14) 0.0208(13) 0.0305(14) 0.0008(10) -0.0053(11) -0.0104(11)
O18 0.0333(14) 0.0255(13) 0.0232(13) 0.0047(10) -0.0036(11) -0.0106(11)
Cl1 0.154(2) 0.318(5) 0.0610(12) -0.0163(19) -0.0215(14) -0.174(3)
O19 0.125(5) 0.170(7) 0.249(8) -0.061(6) -0.072(5) -0.052(5)
O20 0.149(5) 0.164(6) 0.082(4) 0.003(4) -0.024(3) -0.106(5)
O21 0.085(4) 0.390(10) 0.140(6) -0.112(6) -0.019(4) -0.083(5)
O22 0.233(8) 0.300(9) 0.209(8) 0.100(7) -0.064(6) -0.170(7)
O2W 0.100(4) 0.128(6) 0.138(6) -0.035(4) 0.067(4) -0.050(4)

loop_
_atom_type_symbol
_atom_type_description
_atom_type_scat_dispersion_real
_atom_type_scat_dispersion_imag
_atom_type_scat_source
C C 0.0033 0.0016 'International Tables Vol C Tables 4.2.6.8 and 6.1.1.4'
H H 0.0000 0.0000 'International Tables Vol C Tables 4.2.6.8 and 6.1.1.4'
N N 0.0061 0.0033 'International Tables Vol C Tables 4.2.6.8 and 6.1.1.4'
O O 0.0106 0.0060 'International Tables Vol C Tables 4.2.6.8 and 6.1.1.4'
Cl Cl 0.1484 0.1585 'International Tables Vol C Tables 4.2.6.8 and 6.1.1.4'
Np Np -11.4937 4.1493 'International Tables Vol C Tables 4.2.6.8 and 6.1.1.4'

loop_
_geom_angle_atom_site_label_1
_geom_angle_atom_site_label_2
_geom_angle_atom_site_label_3
_geom_angle
_geom_angle_site_symmetry_1
_geom_angle_site_symmetry_3
N14 C01A N13 109.4(3) . .
O7 C01A N13 125.8(3) . .
O7 C01A N14 124.8(3) . .
N7 C01C N8 107.7(3) . .
O11 C01C N7 126.8(3) . .
O11 C01C N8 125.6(4) . .
H01A C01F H01B 107.7 . .
N3 C01F H01A 108.9 . .
N3 C01F H01B 108.9 . .
N3 C01F N14 113.4(3) . 2_746
N14 C01F H01A 108.9 2_746 .
N14 C01F H01B 108.9 2_746 .
C025 C01K H01K 111.5 . .
N12 C01K H01K 111.5 . .
N12 C01K C025 103.0(3) . .
N14 C01K H01K 111.5 . .
N14 C01K C025 103.2(3) . .
N14 C01K N12 115.5(3) . .
N3 C01Q N4 108.2(3) . .
O10 C01Q N3 126.5(3) . .
O10 C01Q N4 125.3(3) . .
H01C C01X H01D 107.8 . .
N10 C01X H01C 109.0 . .
N10 C01X H01D 109.0 . .
N10 C01X N13 112.9(3) . .
N13 C01X H01C 109.0 . .
N13 C01X H01D 109.0 . .
N6 C02E N5 108.1(3) . .
O9 C02E N5 126.2(4) . .
O9 C02E N6 125.8(4) . .
N12 C02I N11 108.3(3) . .
O12 C02I N11 125.8(4) . .
O12 C02I N12 125.9(4) . .
C023 C02J H02J 111.6 . .
N7 C02J H02J 111.6 . .
N7 C02J C023 103.5(3) . .
N9 C02J H02J 111.6 . .
N9 C02J C023 103.1(3) . .
N9 C02J N7 114.8(3) . .
C02M C02L H02L 111.3 . .
N3 C02L H02L 111.3 . .
N3 C02L C02M 103.3(3) . .
N3 C02L N5 115.6(3) . .
N5 C02L H02L 111.3 . .
N5 C02L C02M 103.6(3) . .
C02L C02M H02M 111.5 . .
N4 C02M C02L 103.7(3) . .
N4 C02M H02M 111.5 . .
N4 C02M N6 115.1(3) . .
N6 C02M C02L 103.1(3) . .
N6 C02M H02M 111.5 . .
H02A C02R H02B 107.8 . .
N5 C02R H02A 109.1 . .
N5 C02R H02B 109.1 . .
N12 C02R H02A 109.1 2_746 .
N12 C02R H02B 109.1 2_746 .
N12 C02R N5 112.7(3) 2_746 .
H02C C02T H02D 107.6 . .
N6 C02T H02C 108.7 . .
N6 C02T H02D 108.7 . .
N9 C02T H02C 108.7 . .
N9 C02T H02D 108.7 . .
N9 C02T N6 114.3(3) . .
N10 C022 N9 107.7(3) . .
O8 C022 N9 125.7(4) . .
O8 C022 N10 126.6(3) . .
C02J C023 H023 111.5 . .
N8 C023 C02J 103.4(3) . .
N8 C023 H023 111.5 . .
N8 C023 N10 115.3(3) . .
N10 C023 C02J 102.9(3) . .
N10 C023 H023 111.5 . .
H02E C024 H02F 107.7 . .
N4 C024 H02E 108.8 . .
N4 C024 H02F 108.8 . .
N7 C024 H02E 108.8 . .
N7 C024 H02F 108.8 . .
N7 C024 N4 113.7(3) . .
C01K C025 H025 111.5 . .
N11 C025 C01K 103.5(3) . .
N11 C025 H025 111.5 . .
N11 C025 N13 115.2(3) . .
N13 C025 C01K 103.1(3) . .
N13 C025 H025 111.5 . .
H02G C028 H02H 107.6 . .
N8 C028 H02G 108.7 . .
N8 C028 H02H 108.7 . .
N11 C028 H02G 108.7 . .
N11 C028 H02H 108.7 . .
N11 C028 N8 114.4(3) . .
C01F N3 C02L 124.2(3) . .
C01Q N3 C01F 123.2(3) . .
C01Q N3 C02L 112.5(3) . .
C01Q N4 C02M 111.7(3) . .
C01Q N4 C024 121.9(3) . .
C02M N4 C024 124.2(3) . .
C02E N5 C02L 111.6(3) . .
C02E N5 C02R 122.4(3) . .
C02L N5 C02R 123.1(3) . .
C02E N6 C02M 112.6(3) . .
C02E N6 C02T 122.6(3) . .
C02T N6 C02M 122.6(3) . .
C01C N7 C02J 112.1(3) . .
C01C N7 C024 121.1(3) . .
C02J N7 C024 123.3(3) . .
C01C N8 C023 112.9(3) . .
C01C N8 C028 121.1(3) . .
C023 N8 C028 124.0(3) . .
C02T N9 C02J 124.5(3) . .
C022 N9 C02J 113.0(3) . .
C022 N9 C02T 122.1(3) . .
C01X N10 C023 124.0(3) . .
C022 N10 C01X 122.7(3) . .
C022 N10 C023 113.1(3) . .
C02I N11 C025 112.3(3) . .
C02I N11 C028 123.4(3) . .
C028 N11 C025 124.2(3) . .
C02I N12 C01K 112.0(3) . .
C02I N12 C02R 122.8(3) . 2_746
C02R N12 C01K 124.2(3) 2_746 .
C01A N13 C01X 120.2(3) . .
C01A N13 C025 110.5(3) . .
C01X N13 C025 122.2(3) . .
C01A N14 C01F 122.4(3) . 2_746
C01A N14 C01K 112.2(3) . .
C01K N14 C01F 125.1(3) . 2_746
C01A O7 Np1 124.4(2) . 1_645
C01N C01E Np1 160.4(3) . .
O3 C01E C01N 119.6(3) . .
O3 C01E Np1 63.84(18) . .
O4 C01E C01N 117.3(3) . .
O4 C01E Np1 61.17(18) . .
O4 C01E O3 122.9(3) . .
C01J C01I Np1 161.9(3) . .
O5 C01I C01J 120.4(3) . .
O5 C01I Np1 67.6(2) . .
O5 C01I O6 123.6(3) . .
O6 C01I C01J 115.8(3) . .
O6 C01I Np1 57.45(19) . .
C01O C01J C01I 117.7(3) . .
C01O C01J C02O 119.0(3) . .
C02O C01J C01I 123.2(3) . .
C01T C01N C01E 118.0(3) . .
C01T C01N C02F 119.1(3) . .
C02F C01N C01E 122.8(3) . .
C01J C01O H01O 120.1 . .
C01P C01O C01J 119.8(3) . .
C01P C01O H01O 120.1 . .
C01O C01P H01P 120.0 . .
N2 C01P C01O 120.0(3) . .
N2 C01P H01P 120.0 . .
C01N C01T H01T 119.9 . .
C01U C01T C01N 120.3(3) . .
C01U C01T H01T 119.9 . .
C01T C01U H01U 120.2 . .
N1 C01U C01T 119.7(3) . .
N1 C01U H01U 120.2 . .
H01M C01Y H01N 107.7 . .
C02B C01Y H01M 108.9 . .
C02B C01Y H01N 108.9 . .
N1 C01Y H01M 108.9 . .
N1 C01Y H01N 108.9 . .
N1 C01Y C02B 113.4(3) . .
C01Y C02B H02T 110.0 . .
C01Y C02B H02U 110.0 . .
C01Y C02B C02C 108.6(3) . .
H02T C02B H02U 108.4 . .
C02C C02B H02T 110.0 . .
C02C C02B H02U 110.0 . .
C02B C02C H02V 109.2 . .
C02B C02C H02W 109.2 . .
C02C C02C C02B 112.1(4) 2_746 .
C02C C02C H02V 109.2 2_746 .
C02C C02C H02W 109.2 2_746 .
H02V C02C H02W 107.9 . .
C01N C02F H02X 120.3 . .
C026 C02F C01N 119.5(3) . .
C026 C02F H02X 120.3 . .
C01J C02O H02Y 120.5 . .
C029 C02O C01J 119.0(4) . .
C029 C02O H02Y 120.5 . .
H02Z C02P H 107.9 . .
C02S C02P H02Z 109.2 . .
C02S C02P H 109.2 . .
C020 C02P H02Z 109.2 . .
C020 C02P H 109.2 . .
C020 C02P C02S 112.1(3) . .
C02P C02S H02 109.1 . .
C02P C02S HA 109.1 . .
C02S C02S C02P 112.5(4) 2_675 .
C02S C02S H02 109.1 2_675 .
C02S C02S HA 109.1 2_675 .
H02 C02S HA 107.8 . .
C02P C020 H0AA 109.4 . .
C02P C020 HB 109.4 . .
H0AA C020 HB 108.0 . .
N2 C020 C02P 111.1(3) . .
N2 C020 H0AA 109.4 . .
N2 C020 HB 109.4 . .
C02F C026 H026 120.2 . .
N1 C026 C02F 119.6(3) . .
N1 C026 H026 120.2 . .
C02O C029 H029 119.9 . .
N2 C029 C02O 120.2(3) . .
N2 C029 H029 119.9 . .
C01U N1 C01Y 118.5(3) . .
C01U N1 C026 121.8(3) . .
C026 N1 C01Y 119.6(3) . .
C01P N2 C020 118.2(3) . .
C01P N2 C029 121.9(3) . .
C029 N2 C020 119.9(3) . .
O7 Np1 C01E 151.16(9) 1_465 .
O7 Np1 C01I 89.37(9) 1_465 .
O7 Np1 O5 112.79(8) 1_465 .
C01E Np1 C01I 115.91(11) . .
O1 Np1 O7 81.72(10) . 1_465
O1 Np1 C01E 81.96(11) . .
O1 Np1 C01I 96.09(12) . .
O1 Np1 O1W 93.56(10) . .
O1 Np1 O3 86.28(10) . .
O1 Np1 O4 86.11(11) . .
O1 Np1 O5 91.55(10) . .
O1 Np1 O6 94.12(12) . .
O1W Np1 O7 63.87(7) . 1_465
O1W Np1 C01E 93.66(9) . .
O1W Np1 C01I 149.87(9) . .
O1W Np1 O3 118.84(8) . .
O1W Np1 O4 68.14(8) . .
O1W Np1 O5 173.36(8) . .
O2 Np1 O7 98.54(11) . 1_465
O2 Np1 C01E 97.73(12) . .
O2 Np1 C01I 84.11(12) . .
O2 Np1 O1 179.68(13) . .
O2 Np1 O1W 86.39(11) . .
O2 Np1 O3 93.47(12) . .
O2 Np1 O4 93.58(12) . .
O2 Np1 O5 88.53(11) . .
O2 Np1 O6 86.16(13) . .
O3 Np1 O7 167.89(9) . 1_465
O3 Np1 C01E 25.73(9) . .
O3 Np1 C01I 90.28(9) . .
O3 Np1 O5 65.73(8) . .
O4 Np1 O7 129.37(8) . 1_465
O4 Np1 C01E 25.60(9) . .
O4 Np1 C01I 140.89(10) . .
O4 Np1 O3 50.79(8) . .
O4 Np1 O5 116.51(8) . .
O5 Np1 C01E 91.26(9) . .
O5 Np1 C01I 24.69(10) . .
O6 Np1 O7 64.65(8) . 1_465
O6 Np1 C01E 140.29(10) . .
O6 Np1 C01I 24.83(10) . .
O6 Np1 O1W 126.05(9) . .
O6 Np1 O3 114.91(9) . .
O6 Np1 O4 165.69(9) . .
O6 Np1 O5 49.19(9) . .
Np1 O1W H1WA 109.8 . .
Np1 O1W H1WB 110.0 . .
H1WA O1W H1WB 104.0 . .
C01E O3 Np1 90.4(2) . .
C01E O4 Np1 93.2(2) . .
C01I O5 Np1 87.8(2) . .
C01I O6 Np1 97.7(2) . .
N19 C01G N20 108.0(3) . .
O14 C01G N19 126.5(3) . .
O14 C01G N20 125.5(3) . .
C01W C01H H01H 111.7 . .
N17 C01H H01H 111.7 . .
N17 C01H C01W 102.8(3) . .
N17 C01H N23 115.1(3) . .
N23 C01H H01H 111.7 . .
N23 C01H C01W 103.1(3) . .
N22 C01L N21 108.6(3) . .
O13 C01L N21 125.1(4) . .
O13 C01L N22 126.2(4) . .
H01E C01M H01F 107.6 . .
N16 C01M H01E 108.7 . .
N16 C01M H01F 108.7 . .
N17 C01M H01E 108.7 . .
N17 C01M H01F 108.7 . .
N17 C01M N16 114.3(3) . .
N16 C01R N15 108.6(3) . .
O16 C01R N15 125.2(3) . .
O16 C01R N16 126.3(3) . .
H01G C01S H01I 107.7 . .
N22 C01S H01G 108.9 . .
N22 C01S H01I 108.9 . .
N23 C01S H01G 108.9 2_675 .
N23 C01S H01I 108.9 2_675 .
N23 C01S N22 113.4(3) 2_675 .
H01J C01V H01L 107.7 . .
N15 C01V H01J 108.8 . .
N15 C01V H01L 108.8 . .
N26 C01V H01J 108.8 2_675 .
N26 C01V H01L 108.8 2_675 .
N26 C01V N15 113.7(3) 2_675 .
C01H C01W H01W 111.5 . .
N18 C01W C01H 103.3(3) . .
N18 C01W H01W 111.5 . .
N24 C01W C01H 103.1(3) . .
N24 C01W H01W 111.5 . .
N24 C01W N18 115.4(3) . .
C02A C01Z H01Z 111.1 . .
N19 C01Z H01Z 111.1 . .
N19 C01Z C02A 103.4(3) . .
N19 C01Z N25 116.0(3) . .
N25 C01Z H01Z 111.1 . .
N25 C01Z C02A 103.6(3) . .
C01Z C02A H02I 111.5 . .
N20 C02A C01Z 103.7(3) . .
N20 C02A H02I 111.5 . .
N20 C02A N26 115.2(3) . .
N26 C02A C01Z 102.9(3) . .
N26 C02A H02I 111.5 . .
N18 C02D N17 107.5(3) . .
O15 C02D N17 125.7(3) . .
O15 C02D N18 126.8(3) . .
H02K C02G H02N 107.7 . .
N24 C02G H02K 108.8 . .
N24 C02G H02N 108.8 . .
N25 C02G H02K 108.8 . .
N25 C02G H02N 108.8 . .
N25 C02G N24 113.9(3) . .
N26 C02H N25 107.6(3) . .
O17 C02H N25 125.9(3) . .
O17 C02H N26 126.4(3) . .
C021 C02K H02O 111.5 2_675 .
N15 C02K H02O 111.5 . .
N15 C02K C021 103.7(3) . 2_675
N21 C02K H02O 111.5 2_675 .
N21 C02K C021 103.0(3) 2_675 2_675
N21 C02K N15 114.9(3) 2_675 .
H02P C02N H02Q 107.6 . .
N20 C02N H02P 108.7 . .
N20 C02N H02Q 108.7 . .
N21 C02N H02P 108.7 . .
N21 C02N H02Q 108.7 . .
N21 C02N N20 114.2(3) . .
H02R C02Q H02S 107.7 . .
N18 C02Q H02R 108.8 . .
N18 C02Q H02S 108.8 . .
N19 C02Q H02R 108.8 . .
N19 C02Q H02S 108.8 . .
N19 C02Q N18 114.0(3) . .
C02K C021 H021 111.8 2_675 .
N16 C021 C02K 103.0(3) 2_675 2_675
N16 C021 H021 111.8 2_675 .
N16 C021 N22 114.2(3) 2_675 .
N22 C021 C02K 103.6(3) . 2_675
N22 C021 H021 111.8 . .
N23 C027 N24 108.2(3) . .
O18 C027 N23 126.1(3) . .
O18 C027 N24 125.7(3) . .
C01R N15 C01V 121.0(3) . .
C01R N15 C02K 111.4(3) . .
C01V N15 C02K 123.3(3) . .
C01R N16 C01M 123.3(3) . .
C01R N16 C021 112.7(3) . 2_675
C021 N16 C01M 123.7(3) 2_675 .
C01M N17 C01H 124.2(3) . .
C02D N17 C01H 113.3(3) . .
C02D N17 C01M 121.8(3) . .
C01W N18 C02Q 124.3(3) . .
C02D N18 C01W 113.0(3) . .
C02D N18 C02Q 121.8(3) . .
C01G N19 C01Z 112.5(3) . .
C01G N19 C02Q 122.0(3) . .
C01Z N19 C02Q 124.4(3) . .
C01G N20 C02A 111.6(3) . .
C01G N20 C02N 120.7(3) . .
C02A N20 C02N 122.7(3) . .
C01L N21 C02K 112.4(3) . 2_675
C01L N21 C02N 123.1(3) . .
C02N N21 C02K 124.2(3) . 2_675
C01L N22 C01S 122.7(3) . .
C01L N22 C021 111.4(3) . .
C01S N22 C021 122.4(3) . .
C01S N23 C01H 123.7(3) 2_675 .
C027 N23 C01H 112.0(3) . .
C027 N23 C01S 122.1(3) . 2_675
C01W N24 C02G 122.9(3) . .
C027 N24 C01W 112.7(3) . .
C027 N24 C02G 122.7(3) . .
C02G N25 C01Z 124.3(3) . .
C02H N25 C01Z 112.5(3) . .
C02H N25 C02G 122.2(3) . .
C01V N26 C02A 124.1(3) 2_675 .
C02H N26 C01V 122.8(3) . 2_675
C02H N26 C02A 113.2(3) . .
O19 Cl1 O20 115.3(6) . .
O19 Cl1 O21 108.7(5) . .
O19 Cl1 O22 119.1(8) . .
O20 Cl1 O21 102.2(6) . .
O22 Cl1 O20 105.7(6) . .
O22 Cl1 O21 104.0(8) . .
H2WA O2W H2WB 104.5 . .

loop_
_geom_bond_atom_site_label_1
_geom_bond_atom_site_label_2
_geom_bond_distance
_geom_bond_site_symmetry_2
C01A N13 1.361(4) .
C01A N14 1.352(4) .
C01A O7 1.237(4) .
C01C N7 1.376(5) .
C01C N8 1.382(4) .
C01C O11 1.209(5) .
C01F H01A 0.9900 .
C01F H01B 0.9900 .
C01F N3 1.444(4) .
C01F N14 1.444(5) 2_746
C01K H01K 1.0000 .
C01K C025 1.545(5) .
C01K N12 1.458(4) .
C01K N14 1.441(4) .
C01Q N3 1.368(4) .
C01Q N4 1.377(4) .
C01Q O10 1.216(4) .
C01X H01C 0.9900 .
C01X H01D 0.9900 .
C01X N10 1.440(5) .
C01X N13 1.459(5) .
C02E N5 1.375(5) .
C02E N6 1.364(5) .
C02E O9 1.221(5) .
C02I N11 1.375(5) .
C02I N12 1.364(5) .
C02I O12 1.227(4) .
C02J H02J 1.0000 .
C02J C023 1.554(5) .
C02J N7 1.450(4) .
C02J N9 1.446(5) .
C02L H02L 1.0000 .
C02L C02M 1.545(5) .
C02L N3 1.447(4) .
C02L N5 1.452(5) .
C02M H02M 1.0000 .
C02M N4 1.450(5) .
C02M N6 1.451(4) .
C02R H02A 0.9900 .
C02R H02B 0.9900 .
C02R N5 1.452(5) .
C02R N12 1.448(5) 2_746
C02T H02C 0.9900 .
C02T H02D 0.9900 .
C02T N6 1.447(5) .
C02T N9 1.440(5) .
C022 N9 1.376(5) .
C022 N10 1.360(5) .
C022 O8 1.221(4) .
C023 H023 1.0000 .
C023 N8 1.436(5) .
C023 N10 1.454(4) .
C024 H02E 0.9900 .
C024 H02F 0.9900 .
C024 N4 1.451(5) .
C024 N7 1.450(4) .
C025 H025 1.0000 .
C025 N11 1.443(4) .
C025 N13 1.462(4) .
C028 H02G 0.9900 .
C028 H02H 0.9900 .
C028 N8 1.442(5) .
C028 N11 1.442(5) .
N12 C02R 1.448(5) 2_746
N14 C01F 1.444(5) 2_746
O7 Np1 2.643(2) 1_645
C01E C01N 1.515(5) .
C01E Np1 2.895(3) .
C01E O3 1.257(4) .
C01E O4 1.253(4) .
C01I C01J 1.509(5) .
C01I Np1 2.952(4) .
C01I O5 1.234(5) .
C01I O6 1.251(5) .
C01J C01O 1.383(5) .
C01J C02O 1.391(5) .
C01N C01T 1.371(5) .
C01N C02F 1.390(5) .
C01O H01O 0.9500 .
C01O C01P 1.372(5) .
C01P H01P 0.9500 .
C01P N2 1.336(5) .
C01T H01T 0.9500 .
C01T C01U 1.371(5) .
C01U H01U 0.9500 .
C01U N1 1.345(4) .
C01Y H01M 0.9900 .
C01Y H01N 0.9900 .
C01Y C02B 1.510(5) .
C01Y N1 1.478(4) .
C02B H02T 0.9900 .
C02B H02U 0.9900 .
C02B C02C 1.530(5) .
C02C C02C 1.511(7) 2_746
C02C H02V 0.9900 .
C02C H02W 0.9900 .
C02F H02X 0.9500 .
C02F C026 1.377(5) .
C02O H02Y 0.9500 .
C02O C029 1.379(5) .
C02P H02Z 0.9900 .
C02P H 0.9900 .
C02P C02S 1.522(5) .
C02P C020 1.517(5) .
C02S C02S 1.515(7) 2_675
C02S H02 0.9900 .
C02S HA 0.9900 .
C020 H0AA 0.9900 .
C020 HB 0.9900 .
C020 N2 1.499(4) .
C026 H026 0.9500 .
C026 N1 1.347(4) .
C029 H029 0.9500 .
C029 N2 1.340(5) .
Np1 O7 2.643(2) 1_465
Np1 O1 1.818(2) .
Np1 O1W 2.512(2) .
Np1 O2 1.812(3) .
Np1 O3 2.599(3) .
Np1 O4 2.540(3) .
Np1 O5 2.730(3) .
Np1 O6 2.511(3) .
O1W H1WA 0.8816 .
O1W H1WB 0.8807 .
C01G N19 1.371(5) .
C01G N20 1.380(4) .
C01G O14 1.212(4) .
C01H H01H 1.0000 .
C01H C01W 1.570(5) .
C01H N17 1.443(4) .
C01H N23 1.458(4) .
C01L N21 1.373(5) .
C01L N22 1.368(5) .
C01L O13 1.219(4) .
C01M H01E 0.9900 .
C01M H01F 0.9900 .
C01M N16 1.451(4) .
C01M N17 1.435(4) .
C01R N15 1.377(4) .
C01R N16 1.364(4) .
C01R O16 1.224(4) .
C01S H01G 0.9900 .
C01S H01I 0.9900 .
C01S N22 1.451(5) .
C01S N23 1.445(5) 2_675
C01V H01J 0.9900 .
C01V H01L 0.9900 .
C01V N15 1.454(4) .
C01V N26 1.447(5) 2_675
C01W H01W 1.0000 .
C01W N18 1.445(4) .
C01W N24 1.445(4) .
C01Z H01Z 1.0000 .
C01Z C02A 1.550(5) .
C01Z N19 1.439(4) .
C01Z N25 1.447(5) .
C02A H02I 1.0000 .
C02A N20 1.444(5) .
C02A N26 1.448(4) .
C02D N17 1.380(4) .
C02D N18 1.375(5) .
C02D O15 1.211(4) .
C02G H02K 0.9900 .
C02G H02N 0.9900 .
C02G N24 1.449(4) .
C02G N25 1.446(5) .
C02H N25 1.374(5) .
C02H N26 1.369(5) .
C02H O17 1.216(4) .
C02K H02O 1.0000 .
C02K C021 1.547(5) 2_675
C02K N15 1.455(4) .
C02K N21 1.451(4) 2_675
C02N H02P 0.9900 .
C02N H02Q 0.9900 .
C02N N20 1.450(4) .
C02N N21 1.441(5) .
C02Q H02R 0.9900 .
C02Q H02S 0.9900 .
C02Q N18 1.450(5) .
C02Q N19 1.441(4) .
C021 C02K 1.547(5) 2_675
C021 H021 1.0000 .
C021 N16 1.447(4) 2_675
C021 N22 1.460(4) .
C027 N23 1.374(4) .
C027 N24 1.376(5) .
C027 O18 1.219(4) .
N16 C021 1.447(4) 2_675
N21 C02K 1.451(4) 2_675
N23 C01S 1.445(5) 2_675
N26 C01V 1.448(5) 2_675
Cl1 O19 1.338(8) .
Cl1 O20 1.363(6) .
Cl1 O21 1.597(11) .
Cl1 O22 1.352(10) .
O2W H2WA 0.8702 .
O2W H2WB 0.8701 .
